data_1566982
loop_
_publ_author_name
'Parr, Joseph M.'
'White, Andrew J. P.'
'Crimmin, Mark R.'

_publ_section_title
;
 Magnesium-stabilised transition metal formyl complexes: structures,
 bonding, and ethenediolate formation.
;
_journal_issue 22
_journal_name_full 'Chemical science'
_journal_page_first 6592
_journal_page_last 6598
_journal_paper_doi 10.1039/d2sc02063g
_journal_volume 13
_journal_year 2022
_chemical_formula_moiety 'C92 H126 Cr Mg3 N6 O5, 2(C6 H14)'
_chemical_formula_sum 'C104 H154 Cr Mg3 N6 O5'
_chemical_formula_weight 1693.25
_space_group_crystal_system monoclinic
_space_group_IT_number 14
_space_group_name_Hall '-P 2ybc'
_space_group_name_H-M_alt 'P 1 21/c 1'
_atom_sites_solution_hydrogens mixed
_audit_creation_method SHELXL-2018/3
_audit_update_record
;
2021-10-15 deposited with the CCDC.	2022-05-16 downloaded from the CCDC.
;
_cell_angle_alpha 90
_cell_angle_beta 96.4115(12)
_cell_angle_gamma 90
_cell_formula_units_Z 4
_cell_length_a 19.4330(2)
_cell_length_b 17.40489(18)
_cell_length_c 30.8931(4)
_cell_measurement_reflns_used 7336
_cell_measurement_temperature 173(2)
_cell_measurement_theta_max 73.1110
_cell_measurement_theta_min 3.5850
_cell_volume 10383.6(2)
_computing_cell_refinement 'CrysAlisPro, Rigaku OD'
_computing_data_collection 'CrysAlisPro, Rigaku OD'
_computing_data_reduction 'CrysAlisPro, Rigaku OD'
_computing_molecular_graphics 'Bruker SHELXTL'
_computing_publication_material 'CIFTAB-2014 (Sheldrick, 2017)'
_computing_structure_refinement 'SHELXL-2018/3 (Sheldrick, 2018)'
_computing_structure_solution 'SHELXS-2014 (Sheldrick, 2017)'
_diffrn_ambient_temperature 173(2)
_diffrn_detector_area_resol_mean 10.4115
_diffrn_measured_fraction_theta_full 0.987
_diffrn_measured_fraction_theta_max 0.954
_diffrn_measurement_device_type 'Agilent Xcalibur PX Ultra A'
_diffrn_measurement_method 'omega scans'
_diffrn_radiation_type CuK\a
_diffrn_radiation_wavelength 1.54184
_diffrn_reflns_av_R_equivalents 0.0445
_diffrn_reflns_av_unetI/netI 0.0705
_diffrn_reflns_Laue_measured_fraction_full 0.987
_diffrn_reflns_Laue_measured_fraction_max 0.954
_diffrn_reflns_limit_h_max 23
_diffrn_reflns_limit_h_min -24
_diffrn_reflns_limit_k_max 15
_diffrn_reflns_limit_k_min -21
_diffrn_reflns_limit_l_max 26
_diffrn_reflns_limit_l_min -38
_diffrn_reflns_number 34761
_diffrn_reflns_point_group_measured_fraction_full 0.987
_diffrn_reflns_point_group_measured_fraction_max 0.954
_diffrn_reflns_theta_full 67.684
_diffrn_reflns_theta_max 73.465
_diffrn_reflns_theta_min 3.472
_diffrn_source 'Enhance Ultra (Cu) X-ray Source'
_exptl_absorpt_coefficient_mu 1.469
_exptl_absorpt_correction_T_max 0.907
_exptl_absorpt_correction_T_min 0.774
_exptl_absorpt_correction_type analytical
_exptl_absorpt_process_details
; 
CrysAlisPro 1.171.38.46 (Rigaku Oxford Diffraction, 2015) 
Analytical numeric absorption correction using a multifaceted crystal 
model based on expressions derived by R.C. Clark & J.S. Reid. 
(Clark, R. C. & Reid, J. S. (1995). Acta Cryst. A51, 887-897) 
Empirical absorption correction using spherical harmonics, 
implemented in SCALE3 ABSPACK scaling algorithm. 
;
_exptl_crystal_colour Orange
_exptl_crystal_density_diffrn 1.083
_exptl_crystal_description 'blocky needles'
_exptl_crystal_F_000 3680
_exptl_crystal_size_max 0.282
_exptl_crystal_size_mid 0.150
_exptl_crystal_size_min 0.080
_refine_diff_density_max 0.361
_refine_diff_density_min -0.337
_refine_diff_density_rms 0.046
_refine_ls_extinction_method none
_refine_ls_goodness_of_fit_ref 1.022
_refine_ls_hydrogen_treatment mixed
_refine_ls_matrix_type full
_refine_ls_number_parameters 1148
_refine_ls_number_reflns 19933
_refine_ls_number_restraints 176
_refine_ls_restrained_S_all 1.026
_refine_ls_R_factor_all 0.0915
_refine_ls_R_factor_gt 0.0570
_refine_ls_shift/su_max 0.001
_refine_ls_shift/su_mean 0.000
_refine_ls_structure_factor_coef Fsqd
_refine_ls_weighting_details 'w=1/[\s^2^(Fo^2^)+(0.0748P)^2^] where P=(Fo^2^+2Fc^2^)/3'
_refine_ls_weighting_scheme calc
_refine_ls_wR_factor_gt 0.1418
_refine_ls_wR_factor_ref 0.1667
_reflns_Friedel_coverage 0.000
_reflns_number_gt 13294
_reflns_number_total 19933
_reflns_threshold_expression 'I > 2\s(I)'
_cod_data_source_file d2sc02063g2.cif
_cod_data_source_block 4a
_cod_depositor_comments 'Adding full bibliography for 1566978--1566986.cif.'
_cod_original_sg_symbol_H-M 'P 21/c'
_cod_database_code 1566982
_shelx_shelxl_version_number 2018/3
_shelx_space_group_comment
; 
The symmetry employed for this shelxl refinement is uniquely defined 
by the following loop, which should always be used as a source of 
symmetry information in preference to the above space-group names. 
They are only intended as comments. 
;

loop_
_space_group_symop_operation_xyz
'x, y, z'
'-x, y+1/2, -z+1/2'
'-x, -y, -z'
'x, -y-1/2, z-1/2'

loop_
_atom_site_label
_atom_site_type_symbol
_atom_site_fract_x
_atom_site_fract_y
_atom_site_fract_z
_atom_site_U_iso_or_equiv
_atom_site_adp_type
_atom_site_occupancy
_atom_site_site_symmetry_order
_atom_site_calc_flag
_atom_site_refinement_flags_posn
_atom_site_refinement_flags_adp
_atom_site_refinement_flags_occupancy
_atom_site_disorder_assembly
_atom_site_disorder_group
Cr1 Cr 0.78459(2) 0.65196(2) 0.39805(2) 0.03964(11) Uani 1 1 d . . . . .
Mg1 Mg 0.88763(4) 0.85615(4) 0.33229(3) 0.03564(18) Uani 1 1 d . . . . .
Mg2 Mg 0.71029(4) 0.82365(4) 0.29089(3) 0.03424(18) Uani 1 1 d . . . . .
Mg3 Mg 0.77955(4) 0.49717(5) 0.44479(3) 0.03883(19) Uani 1 1 d . . . . .
H1 H 0.7988(12) 0.8560(13) 0.3040(8) 0.021(5) Uiso 1 1 d . . . . .
N1 N 0.95825(10) 0.88041(11) 0.29038(7) 0.0378(4) Uani 1 1 d . . . . .
C1 C 0.99611(14) 0.94448(15) 0.29454(10) 0.0456(6) Uani 1 1 d . . . . .
C2 C 0.99651(15) 0.99597(16) 0.32953(10) 0.0505(7) Uani 1 1 d . . . . .
H2A H 1.017424 1.044330 0.325300 0.061 Uiso 1 1 calc R U . . .
C3 C 0.97063(16) 0.98666(15) 0.36984(10) 0.0484(7) Uani 1 1 d . . . . .
N3 N 0.93062(12) 0.92909(12) 0.37920(8) 0.0434(5) Uani 1 1 d . . . . .
C4 C 1.04327(19) 0.9647(2) 0.26073(13) 0.0675(9) Uani 1 1 d . . . . .
H4A H 1.084814 0.932414 0.264809 0.101 Uiso 1 1 calc R U . . .
H4B H 1.056634 1.018866 0.263772 0.101 Uiso 1 1 calc R U . . .
H4C H 1.019033 0.955896 0.231594 0.101 Uiso 1 1 calc R U . . .
C5 C 0.9936(2) 1.0466(2) 0.40443(12) 0.0705(10) Uani 1 1 d . . . . .
H5A H 0.959431 1.049531 0.425432 0.106 Uiso 1 1 calc R U . . .
H5B H 0.997415 1.096768 0.390531 0.106 Uiso 1 1 calc R U . . .
H5C H 1.038691 1.031940 0.419579 0.106 Uiso 1 1 calc R U . . .
C6 C 0.96540(13) 0.83023(14) 0.25409(9) 0.0398(6) Uani 1 1 d . . . . .
C7 C 1.01029(14) 0.76660(16) 0.25996(12) 0.0509(7) Uani 1 1 d . . . . .
C8 C 1.01592(16) 0.71880(17) 0.22410(13) 0.0595(9) Uani 1 1 d . . . . .
H8A H 1.046537 0.676118 0.227306 0.071 Uiso 1 1 calc R U . . .
C9 C 0.97860(17) 0.73179(18) 0.18455(12) 0.0581(8) Uani 1 1 d . . . . .
H9A H 0.983790 0.698951 0.160570 0.070 Uiso 1 1 calc R U . . .
C10 C 0.93339(17) 0.79299(17) 0.17988(11) 0.0536(7) Uani 1 1 d . . . . .
H10A H 0.906825 0.801268 0.152551 0.064 Uiso 1 1 calc R U . . .
C11 C 0.92565(14) 0.84297(15) 0.21414(9) 0.0441(6) Uani 1 1 d . . . . .
C12 C 1.05115(18) 0.7490(2) 0.30340(14) 0.0691(10) Uani 1 1 d . . . . .
H12A H 1.036547 0.786653 0.325070 0.083 Uiso 1 1 calc R U . . .
C13 C 1.0358(3) 0.6690(3) 0.31946(18) 0.1054(17) Uani 1 1 d . . . . .
H13A H 1.046670 0.630889 0.297863 0.158 Uiso 1 1 calc R U . . .
H13B H 0.986714 0.665282 0.323707 0.158 Uiso 1 1 calc R U . . .
H13C H 1.064223 0.659158 0.347153 0.158 Uiso 1 1 calc R U . . .
C14 C 1.1279(3) 0.7592(5) 0.3017(3) 0.153(3) Uani 1 1 d . . . . .
H14A H 1.143761 0.723258 0.280523 0.230 Uiso 1 1 calc R U . . .
H14B H 1.152632 0.749012 0.330564 0.230 Uiso 1 1 calc R U . . .
H14C H 1.137236 0.812001 0.292993 0.230 Uiso 1 1 calc R U . . .
C15 C 0.87409(16) 0.90889(16) 0.20700(10) 0.0498(7) Uani 1 1 d . . . . .
H15A H 0.874168 0.938064 0.234892 0.060 Uiso 1 1 calc R U . . .
C16 C 0.8943(2) 0.9637(2) 0.17182(16) 0.0866(13) Uani 1 1 d . . . . .
H16A H 0.941808 0.981809 0.179731 0.130 Uiso 1 1 calc R U . . .
H16B H 0.862657 1.007663 0.169349 0.130 Uiso 1 1 calc R U . . .
H16C H 0.891480 0.936629 0.143856 0.130 Uiso 1 1 calc R U . . .
C17 C 0.80156(17) 0.8802(2) 0.19335(12) 0.0604(8) Uani 1 1 d . . . . .
H17A H 0.800913 0.850909 0.166224 0.091 Uiso 1 1 calc R U . . .
H17B H 0.769960 0.924070 0.188751 0.091 Uiso 1 1 calc R U . . .
H17C H 0.786756 0.847070 0.216224 0.091 Uiso 1 1 calc R U . . .
C18 C 0.92102(16) 0.91342(15) 0.42392(9) 0.0479(7) Uani 1 1 d . . . . .
C19 C 0.85789(18) 0.92946(17) 0.43919(10) 0.0536(7) Uani 1 1 d . . . . .
C20 C 0.8483(2) 0.9077(2) 0.48186(11) 0.0635(9) Uani 1 1 d . . . . .
H20A H 0.805603 0.918563 0.492813 0.076 Uiso 1 1 calc R U . . .
C21 C 0.9001(2) 0.87066(19) 0.50806(11) 0.0658(9) Uani 1 1 d . . . . .
H21A H 0.892552 0.855645 0.536726 0.079 Uiso 1 1 calc R U . . .
C22 C 0.9622(2) 0.85545(18) 0.49294(11) 0.0635(9) Uani 1 1 d . . . . .
H22A H 0.997596 0.830461 0.511516 0.076 Uiso 1 1 calc R U . . .
C23 C 0.97491(17) 0.87595(17) 0.45063(11) 0.0550(7) Uani 1 1 d . . . . .
C24 C 0.79989(18) 0.97013(19) 0.41130(11) 0.0606(8) Uani 1 1 d . . . . .
H24A H 0.810457 0.967226 0.380399 0.073 Uiso 1 1 calc R U . . .
C25 C 0.7970(3) 1.0545(2) 0.4234(2) 0.1056(18) Uani 1 1 d . . . . .
H25A H 0.782876 1.059392 0.452695 0.158 Uiso 1 1 calc R U . . .
H25B H 0.763478 1.080950 0.402455 0.158 Uiso 1 1 calc R U . . .
H25C H 0.842902 1.077554 0.422693 0.158 Uiso 1 1 calc R U . . .
C26 C 0.7295(2) 0.9341(2) 0.41325(15) 0.0821(12) Uani 1 1 d . . . . .
H26A H 0.732467 0.878685 0.408205 0.123 Uiso 1 1 calc R U . . .
H26B H 0.696167 0.957023 0.390801 0.123 Uiso 1 1 calc R U . . .
H26C H 0.714396 0.943296 0.442019 0.123 Uiso 1 1 calc R U . . .
C27 C 1.04419(18) 0.8568(2) 0.43519(13) 0.0667(9) Uani 1 1 d . . . . .
H27A H 1.045772 0.881390 0.406052 0.080 Uiso 1 1 calc R U . . .
C28 C 1.0535(2) 0.7703(2) 0.42980(16) 0.0782(11) Uani 1 1 d . . . . .
H28A H 1.053534 0.744989 0.458154 0.117 Uiso 1 1 calc R U . . .
H28B H 1.097595 0.760279 0.418229 0.117 Uiso 1 1 calc R U . . .
H28C H 1.015372 0.750020 0.409578 0.117 Uiso 1 1 calc R U . . .
C29 C 1.1049(2) 0.8887(3) 0.4661(2) 0.1141(19) Uani 1 1 d . . . . .
H29A H 1.098885 0.944167 0.469708 0.171 Uiso 1 1 calc R U . . .
H29B H 1.148439 0.878902 0.453904 0.171 Uiso 1 1 calc R U . . .
H29C H 1.105972 0.863374 0.494536 0.171 Uiso 1 1 calc R U . . .
N31 N 0.64940(11) 0.91349(11) 0.26829(7) 0.0375(4) Uani 1 1 d . . . . .
C31 C 0.61803(13) 0.91320(15) 0.22797(9) 0.0403(6) Uani 1 1 d . . . . .
C32 C 0.61695(14) 0.85077(16) 0.19881(9) 0.0443(6) Uani 1 1 d . . . . .
H32A H 0.601242 0.862421 0.169318 0.053 Uiso 1 1 calc R U . . .
C33 C 0.63580(13) 0.77375(15) 0.20715(9) 0.0422(6) Uani 1 1 d . . . . .
N33 N 0.66830(10) 0.74855(11) 0.24452(7) 0.0386(5) Uani 1 1 d . . . . .
C34 C 0.57848(17) 0.98301(18) 0.20958(11) 0.0567(8) Uani 1 1 d . . . . .
H34A H 0.545280 0.998923 0.229504 0.085 Uiso 1 1 calc R U . . .
H34B H 0.553583 0.970233 0.181146 0.085 Uiso 1 1 calc R U . . .
H34C H 0.610979 1.025072 0.206194 0.085 Uiso 1 1 calc R U . . .
C35 C 0.61555(19) 0.71810(19) 0.17013(11) 0.0638(9) Uani 1 1 d . . . . .
H35A H 0.657399 0.695962 0.160166 0.096 Uiso 1 1 calc R U . . .
H35B H 0.589195 0.745453 0.145976 0.096 Uiso 1 1 calc R U . . .
H35C H 0.586973 0.676915 0.180324 0.096 Uiso 1 1 calc R U . . .
C36 C 0.63978(14) 0.97947(14) 0.29531(9) 0.0417(6) Uani 1 1 d . . . . .
C37 C 0.58853(16) 0.97589(18) 0.32400(10) 0.0511(7) Uani 1 1 d . . . . .
C38 C 0.57760(19) 1.0408(2) 0.34878(12) 0.0629(9) Uani 1 1 d . . . . .
H38A H 0.541686 1.040165 0.367264 0.076 Uiso 1 1 calc R U . . .
C39 C 0.6176(2) 1.1055(2) 0.34707(12) 0.0679(9) Uani 1 1 d . . . . .
H39A H 0.609195 1.149060 0.364257 0.081 Uiso 1 1 calc R U . . .
C40 C 0.66987(19) 1.10730(17) 0.32042(11) 0.0601(8) Uani 1 1 d . . . . .
H40A H 0.698045 1.151832 0.319969 0.072 Uiso 1 1 calc R U . . .
C41 C 0.68216(16) 1.04444(15) 0.29395(10) 0.0479(6) Uani 1 1 d . . . . .
C42 C 0.54542(17) 0.9036(2) 0.32825(12) 0.0611(8) Uani 1 1 d . . . . .
H42A H 0.572017 0.860416 0.316765 0.073 Uiso 1 1 calc R U . . .
C43 C 0.5363(3) 0.8831(3) 0.37459(15) 0.0957(14) Uani 1 1 d . . . . .
H43A H 0.509753 0.923562 0.387280 0.144 Uiso 1 1 calc R U . . .
H43B H 0.581812 0.878177 0.391521 0.144 Uiso 1 1 calc R U . . .
H43C H 0.511352 0.834247 0.375127 0.144 Uiso 1 1 calc R U . . .
C44 C 0.4776(3) 0.9063(4) 0.3006(2) 0.131(3) Uani 1 1 d . . . . .
H44A H 0.451800 0.858887 0.304675 0.197 Uiso 1 1 calc R U . . .
H44B H 0.485421 0.911124 0.269947 0.197 Uiso 1 1 calc R U . . .
H44C H 0.450843 0.950490 0.309044 0.197 Uiso 1 1 calc R U . . .
C45 C 0.73972(18) 1.04984(17) 0.26490(11) 0.0576(8) Uani 1 1 d . . . . .
H45A H 0.740869 1.000374 0.248530 0.069 Uiso 1 1 calc R U . . .
C46 C 0.81056(19) 1.0613(2) 0.29061(13) 0.0682(9) Uani 1 1 d . . . . .
H46A H 0.846241 1.061667 0.270564 0.102 Uiso 1 1 calc R U . . .
H46B H 0.819711 1.019269 0.311570 0.102 Uiso 1 1 calc R U . . .
H46C H 0.811286 1.110352 0.306236 0.102 Uiso 1 1 calc R U . . .
C47 C 0.7271(3) 1.1155(3) 0.23122(16) 0.0990(15) Uani 1 1 d . . . . .
H47A H 0.729697 1.165036 0.246368 0.148 Uiso 1 1 calc R U . . .
H47B H 0.681166 1.109492 0.214961 0.148 Uiso 1 1 calc R U . . .
H47C H 0.762498 1.113480 0.210997 0.148 Uiso 1 1 calc R U . . .
C48 C 0.66865(13) 0.66617(14) 0.25118(9) 0.0408(6) Uani 1 1 d . . . . .
C49 C 0.72159(14) 0.62074(15) 0.23757(10) 0.0452(6) Uani 1 1 d . . . . .
C50 C 0.71736(16) 0.54134(16) 0.24239(11) 0.0535(7) Uani 1 1 d . . . . .
H50A H 0.752584 0.509669 0.232939 0.064 Uiso 1 1 calc R U . . .
C51 C 0.66325(16) 0.50785(16) 0.26054(12) 0.0570(8) Uani 1 1 d . . . . .
H51A H 0.660581 0.453543 0.262916 0.068 Uiso 1 1 calc R U . . .
C52 C 0.61314(16) 0.55352(17) 0.27520(12) 0.0585(8) Uani 1 1 d . . . . .
H52A H 0.576426 0.530203 0.288315 0.070 Uiso 1 1 calc R U . . .
C53 C 0.61480(14) 0.63341(16) 0.27133(11) 0.0491(7) Uani 1 1 d . . . . .
C54 C 0.78389(15) 0.65663(16) 0.22003(10) 0.0499(7) Uani 1 1 d . . . . .
H54A H 0.771334 0.710674 0.211462 0.060 Uiso 1 1 calc R U . . .
C55 C 0.8063(2) 0.6162(2) 0.17991(12) 0.0672(9) Uani 1 1 d . . . . .
H55A H 0.823829 0.564808 0.188080 0.101 Uiso 1 1 calc R U . . .
H55B H 0.842882 0.646131 0.168383 0.101 Uiso 1 1 calc R U . . .
H55C H 0.766523 0.611738 0.157575 0.101 Uiso 1 1 calc R U . . .
C56 C 0.84362(16) 0.6601(2) 0.25629(12) 0.0597(8) Uani 1 1 d . . . . .
H56A H 0.857732 0.607778 0.265041 0.090 Uiso 1 1 calc R U . . .
H56B H 0.828805 0.687562 0.281340 0.090 Uiso 1 1 calc R U . . .
H56C H 0.882804 0.687125 0.245839 0.090 Uiso 1 1 calc R U . . .
C57 C 0.55883(16) 0.68195(19) 0.28816(14) 0.0634(9) Uani 1 1 d . . . . .
H57A H 0.577343 0.735468 0.291642 0.076 Uiso 1 1 calc R U . . .
C58 C 0.5414(2) 0.6556(2) 0.33321(15) 0.0810(12) Uani 1 1 d . . . . .
H58A H 0.509215 0.692214 0.344195 0.121 Uiso 1 1 calc R U . . .
H58B H 0.584023 0.653284 0.353406 0.121 Uiso 1 1 calc R U . . .
H58C H 0.520013 0.604620 0.330722 0.121 Uiso 1 1 calc R U . . .
C59 C 0.49376(17) 0.6857(2) 0.25567(17) 0.0831(13) Uani 1 1 d . . . . .
H59A H 0.478051 0.633433 0.247956 0.125 Uiso 1 1 calc R U . . .
H59B H 0.504166 0.712815 0.229374 0.125 Uiso 1 1 calc R U . . .
H59C H 0.457271 0.713163 0.268790 0.125 Uiso 1 1 calc R U . . .
C60 C 0.84754(14) 0.71523(15) 0.38131(10) 0.0433(6) Uani 1 1 d . . . . .
O60 O 0.88541(10) 0.75923(11) 0.36588(7) 0.0522(5) Uani 1 1 d . . . . .
C61 C 0.73083(14) 0.71860(15) 0.36786(9) 0.0420(6) Uani 1 1 d . . . . .
O61 O 0.69939(10) 0.76766(11) 0.34598(7) 0.0476(4) Uani 1 1 d . . . . .
C62 C 0.77337(18) 0.70882(18) 0.44869(11) 0.0549(7) Uani 1 1 d . . . . .
O62 O 0.76295(17) 0.74881(15) 0.47680(8) 0.0799(8) Uani 1 1 d . . . . .
O63 O 0.84879(10) 0.55189(11) 0.41350(7) 0.0468(4) Uani 1 1 d . . . . .
C63 C 0.82154(18) 0.55066(16) 0.37118(11) 0.0538(7) Uani 1 1 d . . . . .
H63A H 0.849740 0.549147 0.347976 0.065 Uiso 1 1 calc R U . . .
O64 O 0.71820(10) 0.55617(11) 0.40071(7) 0.0488(5) Uani 1 1 d . . . . .
C64 C 0.75073(18) 0.55173(16) 0.36400(10) 0.0541(7) Uani 1 1 d . . . . .
H64A H 0.726250 0.549546 0.335633 0.065 Uiso 1 1 calc R U . . .
N71 N 0.75500(11) 0.38392(12) 0.43609(7) 0.0386(5) Uani 1 1 d . . . . .
C71 C 0.76192(13) 0.33435(15) 0.46891(10) 0.0434(6) Uani 1 1 d . . . . .
C72 C 0.78638(15) 0.35369(16) 0.51189(10) 0.0471(6) Uani 1 1 d . . . . .
H72A H 0.795198 0.311024 0.530871 0.057 Uiso 1 1 calc R U . . .
C73 C 0.80006(14) 0.42566(16) 0.53165(10) 0.0466(6) Uani 1 1 d . . . . .
N73 N 0.79670(11) 0.49233(12) 0.51049(7) 0.0415(5) Uani 1 1 d . . . . .
C74 C 0.74071(17) 0.25126(16) 0.46120(12) 0.0563(8) Uani 1 1 d . . . . .
H74A H 0.690860 0.246047 0.462860 0.084 Uiso 1 1 calc R U . . .
H74B H 0.766113 0.218784 0.483465 0.084 Uiso 1 1 calc R U . . .
H74C H 0.751438 0.235211 0.432298 0.084 Uiso 1 1 calc R U . . .
C75 C 0.8178(2) 0.4251(2) 0.58061(11) 0.0647(9) Uani 1 1 d . . . . .
H75A H 0.864385 0.446121 0.588048 0.097 Uiso 1 1 calc R U . . .
H75B H 0.816203 0.372271 0.591388 0.097 Uiso 1 1 calc R U . . .
H75C H 0.784204 0.456631 0.594086 0.097 Uiso 1 1 calc R U . . .
C76 C 0.72475(15) 0.35863(14) 0.39380(10) 0.0437(6) Uani 1 1 d . . . . .
C77 C 0.65223(16) 0.35569(17) 0.38425(11) 0.0543(7) Uani 1 1 d . . . . .
C78 C 0.6250(2) 0.33294(19) 0.34242(13) 0.0667(10) Uani 1 1 d . . . . .
H78A H 0.576199 0.330652 0.335463 0.080 Uiso 1 1 calc R U . . .
C79 C 0.6666(2) 0.31396(19) 0.31139(13) 0.0696(10) Uani 1 1 d . . . . .
H79A H 0.646862 0.297427 0.283410 0.084 Uiso 1 1 calc R U . . .
C80 C 0.7375(2) 0.31892(17) 0.32089(11) 0.0632(9) Uani 1 1 d . . . . .
H80A H 0.766147 0.306527 0.298904 0.076 Uiso 1 1 calc R U . . .
C81 C 0.76837(17) 0.34158(15) 0.36181(10) 0.0503(7) Uani 1 1 d . . . . .
C82 C 0.60358(16) 0.3777(2) 0.41758(13) 0.0652(9) Uani 1 1 d . . . . .
H82A H 0.632022 0.385507 0.446276 0.078 Uiso 1 1 calc R U . . .
C83 C 0.56697(19) 0.4540(2) 0.40446(17) 0.0814(12) Uani 1 1 d . . . . .
H83A H 0.601647 0.494469 0.402754 0.122 Uiso 1 1 calc R U . . .
H83B H 0.536242 0.468076 0.426281 0.122 Uiso 1 1 calc R U . . .
H83C H 0.539698 0.448111 0.376003 0.122 Uiso 1 1 calc R U . . .
C84 C 0.5497(2) 0.3156(3) 0.42336(18) 0.0939(14) Uani 1 1 d . . . . .
H84A H 0.519565 0.308907 0.395981 0.141 Uiso 1 1 calc R U . . .
H84B H 0.521706 0.330976 0.446402 0.141 Uiso 1 1 calc R U . . .
H84C H 0.573204 0.266975 0.431390 0.141 Uiso 1 1 calc R U . . .
C85 C 0.84675(18) 0.34703(18) 0.37135(12) 0.0588(8) Uani 1 1 d . . . . .
H85A H 0.857046 0.386877 0.394491 0.071 Uiso 1 1 calc R U . . .
C86 C 0.8783(2) 0.2715(2) 0.38926(15) 0.0780(11) Uani 1 1 d . . . . .
H86A H 0.861824 0.260440 0.417453 0.117 Uiso 1 1 calc R U . . .
H86B H 0.928879 0.275815 0.392983 0.117 Uiso 1 1 calc R U . . .
H86C H 0.864372 0.229808 0.368815 0.117 Uiso 1 1 calc R U . . .
C87 C 0.8820(2) 0.3721(2) 0.33219(15) 0.0785(11) Uani 1 1 d . . . . .
H87A H 0.880788 0.329879 0.311129 0.118 Uiso 1 1 calc R U . . .
H87B H 0.930264 0.385840 0.341677 0.118 Uiso 1 1 calc R U . . .
H87C H 0.857781 0.416759 0.318500 0.118 Uiso 1 1 calc R U . . .
C88 C 0.80336(14) 0.56337(16) 0.53465(9) 0.0440(6) Uani 1 1 d . . . . .
C89 C 0.86692(15) 0.60264(16) 0.54028(10) 0.0466(6) Uani 1 1 d . . . . .
C90 C 0.86911(17) 0.67389(17) 0.56100(10) 0.0532(7) Uani 1 1 d . . . . .
H90A H 0.911609 0.701320 0.564976 0.064 Uiso 1 1 calc R U . . .
C91 C 0.81113(19) 0.70547(19) 0.57584(10) 0.0598(8) Uani 1 1 d . . . . .
H91A H 0.813645 0.754382 0.589576 0.072 Uiso 1 1 calc R U . . .
C92 C 0.74979(18) 0.6659(2) 0.57068(11) 0.0579(8) Uani 1 1 d . . . . .
H92A H 0.710216 0.687810 0.581357 0.069 Uiso 1 1 calc R U . . .
C93 C 0.74374(16) 0.59456(19) 0.55029(10) 0.0519(7) Uani 1 1 d . . . . .
C94 C 0.93280(16) 0.57051(18) 0.52532(11) 0.0531(7) Uani 1 1 d . . . . .
H94A H 0.920508 0.522267 0.508638 0.064 Uiso 1 1 calc R U . . .
C95 C 0.98495(19) 0.5496(3) 0.56434(14) 0.0762(10) Uani 1 1 d . . . . .
H95A H 0.997670 0.595983 0.581397 0.114 Uiso 1 1 calc R U . . .
H95B H 1.026451 0.527395 0.553982 0.114 Uiso 1 1 calc R U . . .
H95C H 0.964140 0.512144 0.582657 0.114 Uiso 1 1 calc R U . . .
C96 C 0.96610(19) 0.6256(2) 0.49518(14) 0.0682(9) Uani 1 1 d . . . . .
H96A H 0.980001 0.672880 0.511055 0.102 Uiso 1 1 calc R U . . .
H96B H 0.932677 0.638045 0.470006 0.102 Uiso 1 1 calc R U . . .
H96C H 1.006944 0.601265 0.485164 0.102 Uiso 1 1 calc R U . . .
C97 C 0.67462(17) 0.5534(2) 0.54385(12) 0.0672(9) Uani 1 1 d . . . . .
H97A H 0.683427 0.498605 0.536498 0.081 Uiso 1 1 calc R U . . .
C98 C 0.6283(2) 0.5886(3) 0.50576(18) 0.1044(16) Uani 1 1 d . . . . .
H98A H 0.615788 0.641147 0.513228 0.157 Uiso 1 1 calc R U . . .
H98B H 0.586246 0.557678 0.499706 0.157 Uiso 1 1 calc R U . . .
H98C H 0.653296 0.589701 0.479895 0.157 Uiso 1 1 calc R U . . .
C99 C 0.6384(3) 0.5545(4) 0.58544(17) 0.1057(17) Uani 1 1 d . . . . .
H99A H 0.623242 0.606957 0.590977 0.159 Uiso 1 1 calc R U . . .
H99B H 0.670731 0.537001 0.610088 0.159 Uiso 1 1 calc R U . . .
H99C H 0.598131 0.520313 0.581849 0.159 Uiso 1 1 calc R U . . .
C101 C 0.2679(14) 0.8968(12) 0.3602(8) 0.189(7) Uiso 0.385(3) 1 d D U P A 1
H10B H 0.266585 0.932360 0.335494 0.284 Uiso 0.385(3) 1 calc R U P A 1
H10C H 0.220586 0.881719 0.364553 0.284 Uiso 0.385(3) 1 calc R U P A 1
H10D H 0.289787 0.922177 0.386522 0.284 Uiso 0.385(3) 1 calc R U P A 1
C102 C 0.3090(19) 0.8265(15) 0.3509(7) 0.200(7) Uiso 0.385(3) 1 d D U P A 1
H10E H 0.287454 0.800190 0.324379 0.240 Uiso 0.385(3) 1 calc R U P A 1
H10F H 0.356989 0.840843 0.346454 0.240 Uiso 0.385(3) 1 calc R U P A 1
C103 C 0.3089(13) 0.7750(14) 0.3897(9) 0.178(6) Uiso 0.385(3) 1 d D U P A 1
H10G H 0.263073 0.749950 0.389104 0.214 Uiso 0.385(3) 1 calc R U P A 1
H10H H 0.316605 0.806199 0.416603 0.214 Uiso 0.385(3) 1 calc R U P A 1
C104 C 0.3641(14) 0.7146(14) 0.3904(6) 0.178(6) Uiso 0.385(3) 1 d D U P A 1
H10I H 0.404513 0.734910 0.377214 0.214 Uiso 0.385(3) 1 calc R U P A 1
H10J H 0.346122 0.669242 0.373377 0.214 Uiso 0.385(3) 1 calc R U P A 1
C105 C 0.3853(11) 0.6919(13) 0.4370(6) 0.160(6) Uiso 0.385(3) 1 d D U P A 1
H10K H 0.389282 0.738975 0.455101 0.192 Uiso 0.385(3) 1 calc R U P A 1
H10L H 0.348254 0.659774 0.447134 0.192 Uiso 0.385(3) 1 calc R U P A 1
C106 C 0.4520(14) 0.6489(19) 0.4441(11) 0.169(7) Uiso 0.385(3) 1 d D U P A 1
H10M H 0.462135 0.636308 0.475096 0.253 Uiso 0.385(3) 1 calc R U P A 1
H10N H 0.448276 0.601396 0.426989 0.253 Uiso 0.385(3) 1 calc R U P A 1
H10O H 0.489371 0.680727 0.434969 0.253 Uiso 0.385(3) 1 calc R U P A 1
C111 C 0.2207(13) 0.9047(14) 0.3747(10) 0.176(8) Uiso 0.322(3) 1 d D U P B 2
H11A H 0.219668 0.960585 0.378549 0.264 Uiso 0.322(3) 1 calc R U P B 2
H11B H 0.217150 0.892596 0.343533 0.264 Uiso 0.322(3) 1 calc R U P B 2
H11C H 0.181757 0.881448 0.387464 0.264 Uiso 0.322(3) 1 calc R U P B 2
C112 C 0.2871(13) 0.8736(13) 0.3968(11) 0.206(8) Uiso 0.322(3) 1 d D U P B 2
H11D H 0.326169 0.898393 0.384139 0.247 Uiso 0.322(3) 1 calc R U P B 2
H11E H 0.290806 0.887253 0.428033 0.247 Uiso 0.322(3) 1 calc R U P B 2
C113 C 0.2935(12) 0.7887(13) 0.3926(11) 0.169(6) Uiso 0.322(3) 1 d D U P B 2
H11F H 0.259286 0.763645 0.409451 0.203 Uiso 0.322(3) 1 calc R U P B 2
H11G H 0.282293 0.774140 0.361687 0.203 Uiso 0.322(3) 1 calc R U P B 2
C114 C 0.3637(14) 0.7596(13) 0.4084(12) 0.159(6) Uiso 0.322(3) 1 d D U P B 2
H11H H 0.375551 0.776450 0.438902 0.191 Uiso 0.322(3) 1 calc R U P B 2
H11I H 0.397487 0.783397 0.390743 0.191 Uiso 0.322(3) 1 calc R U P B 2
C115 C 0.3714(17) 0.6739(13) 0.4064(14) 0.168(6) Uiso 0.322(3) 1 d D U P B 2
H11J H 0.376247 0.657124 0.376317 0.202 Uiso 0.322(3) 1 calc R U P B 2
H11K H 0.330476 0.648131 0.416325 0.202 Uiso 0.322(3) 1 calc R U P B 2
C116 C 0.436(2) 0.655(2) 0.4366(15) 0.186(8) Uiso 0.322(3) 1 d D U P B 2
H11L H 0.443821 0.598995 0.436564 0.280 Uiso 0.322(3) 1 calc R U P B 2
H11M H 0.476096 0.680745 0.426376 0.280 Uiso 0.322(3) 1 calc R U P B 2
H11N H 0.430572 0.671801 0.466169 0.280 Uiso 0.322(3) 1 calc R U P B 2
C121 C 0.2834(18) 0.8584(18) 0.3187(9) 0.206(10) Uiso 0.292(3) 1 d D U P C 3
H12J H 0.263765 0.910274 0.315885 0.309 Uiso 0.292(3) 1 calc R U P C 3
H12K H 0.324595 0.855565 0.303200 0.309 Uiso 0.292(3) 1 calc R U P C 3
H12L H 0.248920 0.821123 0.306204 0.309 Uiso 0.292(3) 1 calc R U P C 3
C122 C 0.303(2) 0.8403(17) 0.3661(8) 0.177(7) Uiso 0.292(3) 1 d D U P C 3
H12B H 0.261971 0.842222 0.382399 0.213 Uiso 0.292(3) 1 calc R U P C 3
H12C H 0.338193 0.876913 0.379373 0.213 Uiso 0.292(3) 1 calc R U P C 3
C123 C 0.3322(16) 0.7593(13) 0.3656(7) 0.165(7) Uiso 0.292(3) 1 d D U P C 3
H12D H 0.294567 0.721956 0.357324 0.198 Uiso 0.292(3) 1 calc R U P C 3
H12E H 0.366301 0.755635 0.344102 0.198 Uiso 0.292(3) 1 calc R U P C 3
C124 C 0.367(2) 0.7418(14) 0.4107(9) 0.152(6) Uiso 0.292(3) 1 d D U P C 3
H12F H 0.409208 0.773139 0.416562 0.183 Uiso 0.292(3) 1 calc R U P C 3
H12G H 0.335068 0.755495 0.432456 0.183 Uiso 0.292(3) 1 calc R U P C 3
C125 C 0.385(2) 0.6584(14) 0.4148(11) 0.170(7) Uiso 0.292(3) 1 d D U P C 3
H12H H 0.411190 0.643128 0.390494 0.204 Uiso 0.292(3) 1 calc R U P C 3
H12I H 0.341895 0.627427 0.412765 0.204 Uiso 0.292(3) 1 calc R U P C 3
C126 C 0.4277(17) 0.6426(17) 0.4576(9) 0.163(8) Uiso 0.292(3) 1 d D U P C 3
H12M H 0.439075 0.587738 0.459683 0.244 Uiso 0.292(3) 1 calc R U P C 3
H12N H 0.470550 0.672678 0.459386 0.244 Uiso 0.292(3) 1 calc R U P C 3
H12O H 0.401353 0.657000 0.481626 0.244 Uiso 0.292(3) 1 calc R U P C 3
C131 C 0.4177(7) 0.9106(10) 0.5259(6) 0.131(4) Uiso 0.468(3) 1 d D U P D 1
H13L H 0.380076 0.903283 0.502345 0.196 Uiso 0.468(3) 1 calc R U P D 1
H13M H 0.406932 0.882864 0.551869 0.196 Uiso 0.468(3) 1 calc R U P D 1
H13N H 0.422836 0.965497 0.532559 0.196 Uiso 0.468(3) 1 calc R U P D 1
C132 C 0.4850(8) 0.8799(13) 0.5116(6) 0.153(5) Uiso 0.468(3) 1 d D U P D 1
H13D H 0.478619 0.824850 0.504104 0.184 Uiso 0.468(3) 1 calc R U P D 1
H13E H 0.494495 0.907335 0.484829 0.184 Uiso 0.468(3) 1 calc R U P D 1
C133 C 0.5474(7) 0.8879(15) 0.5452(6) 0.168(5) Uiso 0.468(3) 1 d D U P D 1
H13F H 0.551279 0.941724 0.555588 0.202 Uiso 0.468(3) 1 calc R U P D 1
H13G H 0.541609 0.854534 0.570538 0.202 Uiso 0.468(3) 1 calc R U P D 1
C134 C 0.6124(8) 0.8654(14) 0.5257(7) 0.190(6) Uiso 0.468(3) 1 d D U P D 1
H13H H 0.608331 0.810937 0.516569 0.228 Uiso 0.468(3) 1 calc R U P D 1
H13I H 0.615508 0.896697 0.499238 0.228 Uiso 0.468(3) 1 calc R U P D 1
C135 C 0.6785(8) 0.8751(11) 0.5556(7) 0.161(6) Uiso 0.468(3) 1 d D U P D 1
H13J H 0.669953 0.856250 0.584735 0.193 Uiso 0.468(3) 1 calc R U P D 1
H13K H 0.713608 0.840733 0.544983 0.193 Uiso 0.468(3) 1 calc R U P D 1
C136 C 0.7096(11) 0.9518(13) 0.5613(8) 0.239(9) Uiso 0.468(3) 1 d D U P D 1
H13O H 0.752057 0.948796 0.581569 0.359 Uiso 0.468(3) 1 calc R U P D 1
H13P H 0.720652 0.971171 0.533112 0.359 Uiso 0.468(3) 1 calc R U P D 1
H13Q H 0.676760 0.986772 0.573080 0.359 Uiso 0.468(3) 1 calc R U P D 1
C141 C 0.3820(8) 0.9160(11) 0.5178(6) 0.112(4) Uiso 0.371(3) 1 d D U P E 2
H14L H 0.343778 0.911306 0.494468 0.168 Uiso 0.371(3) 1 calc R U P E 2
H14M H 0.371120 0.886698 0.543283 0.168 Uiso 0.371(3) 1 calc R U P E 2
H14N H 0.388627 0.970225 0.525825 0.168 Uiso 0.371(3) 1 calc R U P E 2
C142 C 0.4466(8) 0.8854(12) 0.5026(5) 0.125(5) Uiso 0.371(3) 1 d D U P E 2
H14D H 0.455687 0.914499 0.476267 0.150 Uiso 0.371(3) 1 calc R U P E 2
H14E H 0.438239 0.831252 0.493666 0.150 Uiso 0.371(3) 1 calc R U P E 2
C143 C 0.5110(9) 0.8882(16) 0.5347(7) 0.153(5) Uiso 0.371(3) 1 d D U P E 2
H14F H 0.502490 0.864594 0.562725 0.183 Uiso 0.371(3) 1 calc R U P E 2
H14G H 0.526510 0.941892 0.539982 0.183 Uiso 0.371(3) 1 calc R U P E 2
C144 C 0.5651(10) 0.8419(15) 0.5128(8) 0.190(6) Uiso 0.371(3) 1 d D U P E 2
H14H H 0.548380 0.788731 0.507183 0.228 Uiso 0.371(3) 1 calc R U P E 2
H14I H 0.572270 0.865708 0.484509 0.228 Uiso 0.371(3) 1 calc R U P E 2
C145 C 0.6313(11) 0.8408(14) 0.5417(9) 0.198(7) Uiso 0.371(3) 1 d D U P E 2
H14J H 0.669550 0.829455 0.523975 0.238 Uiso 0.371(3) 1 calc R U P E 2
H14K H 0.629760 0.798876 0.563194 0.238 Uiso 0.371(3) 1 calc R U P E 2
C146 C 0.6464(13) 0.9152(15) 0.5655(9) 0.192(7) Uiso 0.371(3) 1 d D U P E 2
H14O H 0.690583 0.911148 0.584011 0.287 Uiso 0.371(3) 1 calc R U P E 2
H14P H 0.649098 0.956863 0.544387 0.287 Uiso 0.371(3) 1 calc R U P E 2
H14Q H 0.609287 0.926267 0.583627 0.287 Uiso 0.371(3) 1 calc R U P E 2
C151 C 0.3477(16) 0.922(2) 0.4860(13) 0.119(9) Uiso 0.161(3) 1 d D U P F 3
H15J H 0.310327 0.893849 0.469106 0.179 Uiso 0.161(3) 1 calc R U P F 3
H15K H 0.329098 0.950127 0.509674 0.179 Uiso 0.161(3) 1 calc R U P F 3
H15L H 0.367996 0.958950 0.466936 0.179 Uiso 0.161(3) 1 calc R U P F 3
C152 C 0.4019(17) 0.8676(18) 0.5045(16) 0.150(8) Uiso 0.161(3) 1 d D U P F 3
H15B H 0.419501 0.838850 0.480407 0.180 Uiso 0.161(3) 1 calc R U P F 3
H15C H 0.380647 0.830037 0.523096 0.180 Uiso 0.161(3) 1 calc R U P F 3
C153 C 0.4619(16) 0.905(3) 0.5312(13) 0.146(7) Uiso 0.161(3) 1 d D U P F 3
H15D H 0.459767 0.894536 0.562419 0.175 Uiso 0.161(3) 1 calc R U P F 3
H15E H 0.459138 0.961802 0.526939 0.175 Uiso 0.161(3) 1 calc R U P F 3
C154 C 0.5296(16) 0.876(4) 0.5178(17) 0.175(7) Uiso 0.161(3) 1 d D U P F 3
H15F H 0.528898 0.819392 0.516665 0.210 Uiso 0.161(3) 1 calc R U P F 3
H15G H 0.536048 0.895747 0.488449 0.210 Uiso 0.161(3) 1 calc R U P F 3
C155 C 0.5885(18) 0.903(4) 0.5500(17) 0.180(7) Uiso 0.161(3) 1 d D U P F 3
H15H H 0.587175 0.959416 0.552243 0.217 Uiso 0.161(3) 1 calc R U P F 3
H15I H 0.582599 0.881261 0.579069 0.217 Uiso 0.161(3) 1 calc R U P F 3
C156 C 0.6574(18) 0.879(5) 0.537(2) 0.196(8) Uiso 0.161(3) 1 d D U P F 3
H15M H 0.694137 0.897103 0.559294 0.293 Uiso 0.161(3) 1 calc R U P F 3
H15N H 0.659361 0.822478 0.535796 0.293 Uiso 0.161(3) 1 calc R U P F 3
H15O H 0.663937 0.900627 0.508973 0.293 Uiso 0.161(3) 1 calc R U P F 3

loop_
_atom_site_aniso_label
_atom_site_aniso_U_11
_atom_site_aniso_U_22
_atom_site_aniso_U_33
_atom_site_aniso_U_23
_atom_site_aniso_U_13
_atom_site_aniso_U_12
Cr1 0.0434(2) 0.0329(2) 0.0409(2) 0.00800(18) -0.00308(18) -0.00251(17)
Mg1 0.0351(4) 0.0296(4) 0.0403(4) 0.0010(3) -0.0041(3) -0.0048(3)
Mg2 0.0332(4) 0.0268(4) 0.0407(4) 0.0031(3) -0.0051(3) 0.0011(3)
Mg3 0.0417(4) 0.0325(4) 0.0421(5) 0.0067(3) 0.0037(4) 0.0012(3)
N1 0.0343(10) 0.0307(9) 0.0469(12) 0.0019(9) -0.0019(9) -0.0033(8)
C1 0.0385(13) 0.0390(13) 0.0576(17) 0.0037(12) -0.0025(12) -0.0102(11)
C2 0.0546(16) 0.0344(13) 0.0593(18) -0.0004(13) -0.0077(14) -0.0158(11)
C3 0.0589(17) 0.0306(12) 0.0515(16) 0.0000(12) -0.0134(13) -0.0067(11)
N3 0.0487(12) 0.0354(11) 0.0430(12) 0.0004(9) -0.0094(10) -0.0043(9)
C4 0.064(2) 0.062(2) 0.079(2) -0.0040(18) 0.0202(18) -0.0281(16)
C5 0.094(3) 0.0522(18) 0.061(2) -0.0077(16) -0.0080(19) -0.0254(17)
C6 0.0360(12) 0.0320(12) 0.0522(15) -0.0010(11) 0.0081(11) -0.0069(9)
C7 0.0385(14) 0.0399(14) 0.074(2) -0.0006(14) 0.0047(14) -0.0008(11)
C8 0.0461(16) 0.0419(15) 0.093(3) -0.0084(16) 0.0189(17) 0.0049(12)
C9 0.0622(19) 0.0492(16) 0.066(2) -0.0112(15) 0.0218(17) -0.0026(14)
C10 0.0667(19) 0.0443(15) 0.0515(17) -0.0050(13) 0.0136(15) -0.0038(13)
C11 0.0469(14) 0.0391(13) 0.0470(15) 0.0003(12) 0.0084(12) -0.0050(11)
C12 0.0575(19) 0.0538(18) 0.091(3) -0.0036(18) -0.0148(18) 0.0160(15)
C13 0.138(4) 0.063(2) 0.104(4) 0.017(2) -0.036(3) 0.013(3)
C14 0.067(3) 0.178(7) 0.201(8) 0.026(6) -0.046(4) -0.005(4)
C15 0.0652(18) 0.0381(13) 0.0443(15) -0.0003(12) -0.0024(14) 0.0026(12)
C16 0.096(3) 0.060(2) 0.103(3) 0.035(2) 0.011(3) 0.004(2)
C17 0.0564(18) 0.0622(19) 0.062(2) -0.0106(16) 0.0030(15) 0.0079(15)
C18 0.0639(18) 0.0329(12) 0.0426(15) -0.0008(11) -0.0135(13) -0.0081(12)
C19 0.071(2) 0.0443(15) 0.0423(15) -0.0034(13) -0.0062(14) 0.0011(13)
C20 0.089(2) 0.0575(18) 0.0429(17) -0.0043(14) 0.0019(17) 0.0042(17)
C21 0.103(3) 0.0502(17) 0.0407(16) 0.0009(14) -0.0065(18) -0.0091(17)
C22 0.089(3) 0.0473(16) 0.0473(17) 0.0039(14) -0.0239(17) -0.0057(16)
C23 0.0632(18) 0.0421(14) 0.0539(18) 0.0028(13) -0.0185(15) -0.0073(13)
C24 0.073(2) 0.0582(18) 0.0491(17) -0.0009(15) 0.0000(16) 0.0126(16)
C25 0.106(3) 0.053(2) 0.146(5) 0.001(3) -0.034(3) 0.012(2)
C26 0.075(2) 0.077(3) 0.089(3) -0.001(2) -0.017(2) 0.0046(19)
C27 0.0592(19) 0.0617(19) 0.073(2) 0.0133(17) -0.0185(17) -0.0041(15)
C28 0.060(2) 0.074(2) 0.097(3) 0.000(2) -0.011(2) 0.0064(17)
C29 0.075(3) 0.104(4) 0.152(5) -0.004(4) -0.038(3) -0.017(3)
N31 0.0364(10) 0.0317(10) 0.0427(12) 0.0028(9) -0.0030(9) 0.0049(8)
C31 0.0344(12) 0.0386(12) 0.0466(15) 0.0065(11) -0.0014(11) 0.0065(10)
C32 0.0424(14) 0.0443(14) 0.0432(14) 0.0023(12) -0.0081(11) 0.0061(11)
C33 0.0382(13) 0.0404(13) 0.0455(15) -0.0023(11) -0.0068(11) -0.0002(10)
N33 0.0360(10) 0.0307(10) 0.0468(12) -0.0001(9) -0.0049(9) -0.0010(8)
C34 0.0601(18) 0.0492(16) 0.0575(18) 0.0074(14) -0.0086(15) 0.0202(14)
C35 0.075(2) 0.0537(17) 0.0559(19) -0.0110(15) -0.0249(16) 0.0103(15)
C36 0.0462(14) 0.0322(12) 0.0452(14) 0.0034(11) -0.0012(12) 0.0113(10)
C37 0.0502(16) 0.0543(16) 0.0482(16) 0.0037(13) 0.0032(13) 0.0134(13)
C38 0.068(2) 0.063(2) 0.058(2) -0.0014(16) 0.0125(16) 0.0221(16)
C39 0.092(3) 0.0512(18) 0.060(2) -0.0099(16) 0.0065(19) 0.0224(17)
C40 0.083(2) 0.0343(14) 0.063(2) -0.0041(14) 0.0053(17) 0.0061(14)
C41 0.0620(17) 0.0315(12) 0.0493(16) 0.0021(11) 0.0023(13) 0.0039(11)
C42 0.0570(18) 0.066(2) 0.061(2) 0.0019(16) 0.0109(16) 0.0015(15)
C43 0.113(4) 0.101(3) 0.075(3) 0.017(3) 0.018(3) -0.029(3)
C44 0.095(4) 0.145(5) 0.140(5) 0.066(4) -0.045(3) -0.045(3)
C45 0.069(2) 0.0409(15) 0.063(2) -0.0070(14) 0.0114(16) -0.0121(13)
C46 0.069(2) 0.0566(19) 0.080(3) 0.0036(18) 0.0088(19) -0.0022(16)
C47 0.097(3) 0.122(4) 0.078(3) 0.034(3) 0.008(2) -0.021(3)
C48 0.0381(13) 0.0329(12) 0.0481(15) -0.0036(11) -0.0102(11) -0.0052(10)
C49 0.0470(15) 0.0341(12) 0.0519(16) -0.0027(12) -0.0055(12) 0.0007(11)
C50 0.0560(17) 0.0347(13) 0.066(2) -0.0032(13) -0.0090(15) 0.0020(12)
C51 0.0584(18) 0.0299(13) 0.078(2) -0.0004(14) -0.0125(16) -0.0110(12)
C52 0.0494(16) 0.0415(15) 0.082(2) 0.0055(15) -0.0065(16) -0.0158(13)
C53 0.0389(14) 0.0383(13) 0.0666(19) 0.0003(13) -0.0088(13) -0.0095(11)
C54 0.0537(16) 0.0352(13) 0.0607(18) 0.0004(13) 0.0060(14) 0.0045(11)
C55 0.077(2) 0.066(2) 0.060(2) -0.0089(17) 0.0086(17) 0.0039(17)
C56 0.0478(16) 0.0622(19) 0.070(2) -0.0132(16) 0.0098(15) -0.0099(14)
C57 0.0431(15) 0.0495(16) 0.098(3) -0.0006(17) 0.0120(17) -0.0115(13)
C58 0.064(2) 0.077(2) 0.105(3) -0.005(2) 0.026(2) -0.0159(19)
C59 0.0428(17) 0.075(2) 0.130(4) 0.020(2) 0.003(2) -0.0007(16)
C60 0.0431(14) 0.0342(12) 0.0493(15) 0.0060(11) -0.0088(12) 0.0026(11)
O60 0.0474(10) 0.0405(10) 0.0662(14) 0.0151(9) -0.0047(10) -0.0079(8)
C61 0.0424(13) 0.0400(13) 0.0426(14) 0.0058(11) 0.0001(11) -0.0059(11)
O61 0.0464(10) 0.0455(10) 0.0492(11) 0.0129(9) -0.0030(9) 0.0000(8)
C62 0.072(2) 0.0437(15) 0.0461(17) 0.0090(14) -0.0049(15) 0.0028(14)
O62 0.130(2) 0.0546(14) 0.0540(14) -0.0014(12) 0.0062(15) 0.0097(14)
O63 0.0443(10) 0.0398(9) 0.0564(12) 0.0111(9) 0.0059(9) 0.0014(8)
C63 0.070(2) 0.0368(14) 0.0576(19) 0.0045(13) 0.0186(16) 0.0032(13)
O64 0.0460(10) 0.0431(10) 0.0553(12) 0.0127(9) -0.0031(9) -0.0065(8)
C64 0.073(2) 0.0395(14) 0.0464(16) 0.0048(12) -0.0085(15) -0.0074(13)
N71 0.0380(11) 0.0345(10) 0.0433(12) 0.0056(9) 0.0043(9) 0.0034(8)
C71 0.0361(13) 0.0372(13) 0.0567(17) 0.0083(12) 0.0044(12) 0.0030(10)
C72 0.0503(15) 0.0415(14) 0.0477(16) 0.0144(12) -0.0031(12) 0.0024(11)
C73 0.0447(14) 0.0490(15) 0.0450(15) 0.0111(12) -0.0001(12) 0.0052(11)
N73 0.0402(11) 0.0403(11) 0.0431(12) 0.0026(10) 0.0007(9) 0.0043(9)
C74 0.0624(18) 0.0386(14) 0.066(2) 0.0108(14) -0.0004(16) -0.0035(12)
C75 0.083(2) 0.0589(19) 0.0484(18) 0.0113(15) -0.0124(17) 0.0008(16)
C76 0.0517(15) 0.0295(11) 0.0488(15) 0.0040(11) 0.0013(12) -0.0021(10)
C77 0.0538(17) 0.0422(14) 0.0633(19) 0.0055(14) -0.0083(15) -0.0044(12)
C78 0.075(2) 0.0462(16) 0.072(2) 0.0047(16) -0.0206(19) -0.0091(15)
C79 0.101(3) 0.0430(16) 0.059(2) -0.0051(15) -0.016(2) -0.0094(17)
C80 0.100(3) 0.0370(14) 0.0531(18) -0.0053(13) 0.0111(18) -0.0094(16)
C81 0.0665(18) 0.0311(12) 0.0540(17) 0.0004(12) 0.0102(14) -0.0020(12)
C82 0.0418(16) 0.072(2) 0.079(2) 0.0059(19) -0.0035(16) 0.0005(14)
C83 0.0510(19) 0.070(2) 0.123(4) 0.000(2) 0.007(2) 0.0040(17)
C84 0.067(2) 0.092(3) 0.123(4) 0.023(3) 0.012(3) -0.011(2)
C85 0.068(2) 0.0463(16) 0.065(2) -0.0081(15) 0.0209(16) -0.0014(14)
C86 0.070(2) 0.071(2) 0.095(3) 0.011(2) 0.020(2) 0.0127(18)
C87 0.090(3) 0.063(2) 0.090(3) -0.007(2) 0.044(2) -0.0005(19)
C88 0.0465(14) 0.0442(14) 0.0408(14) 0.0032(12) 0.0021(12) 0.0068(11)
C89 0.0528(16) 0.0416(14) 0.0437(15) 0.0043(12) -0.0020(12) 0.0036(11)
C90 0.0631(18) 0.0452(15) 0.0497(17) 0.0035(13) -0.0009(14) 0.0021(13)
C91 0.086(2) 0.0497(16) 0.0417(16) -0.0038(13) -0.0008(16) 0.0134(16)
C92 0.0624(19) 0.0630(19) 0.0484(17) -0.0041(15) 0.0071(15) 0.0186(15)
C93 0.0523(16) 0.0617(18) 0.0415(15) 0.0000(13) 0.0045(13) 0.0119(13)
C94 0.0501(16) 0.0481(16) 0.0603(19) -0.0007(14) 0.0028(14) -0.0033(12)
C95 0.059(2) 0.089(3) 0.078(3) 0.000(2) -0.0037(19) 0.0167(19)
C96 0.063(2) 0.0601(19) 0.083(3) 0.0032(18) 0.0148(18) -0.0082(16)
C97 0.0499(17) 0.085(2) 0.069(2) -0.0155(19) 0.0141(16) 0.0067(16)
C98 0.066(3) 0.136(4) 0.104(4) -0.008(3) -0.023(2) 0.010(3)
C99 0.079(3) 0.145(5) 0.100(4) -0.028(3) 0.042(3) -0.024(3)

loop_
_atom_type_symbol
_atom_type_description
_atom_type_scat_dispersion_real
_atom_type_scat_dispersion_imag
_atom_type_scat_source
C C 0.0181 0.0091 'International Tables Vol C Tables 4.2.6.8 and 6.1.1.4'
H H 0.0000 0.0000 'International Tables Vol C Tables 4.2.6.8 and 6.1.1.4'
Cr Cr -0.1635 2.4439 'International Tables Vol C Tables 4.2.6.8 and 6.1.1.4'
Mg Mg 0.1719 0.1771 'International Tables Vol C Tables 4.2.6.8 and 6.1.1.4'
N N 0.0311 0.0180 'International Tables Vol C Tables 4.2.6.8 and 6.1.1.4'
O O 0.0492 0.0322 'International Tables Vol C Tables 4.2.6.8 and 6.1.1.4'

loop_
_geom_angle_atom_site_label_1
_geom_angle_atom_site_label_2
_geom_angle_atom_site_label_3
_geom_angle
_geom_angle_site_symmetry_1
_geom_angle_site_symmetry_3
_geom_angle_publ_flag
C61 Cr1 C60 79.82(12) . . ?
C61 Cr1 C62 88.67(13) . . ?
C60 Cr1 C62 93.66(14) . . ?
C61 Cr1 C64 98.49(12) . . ?
C60 Cr1 C64 123.97(13) . . ?
C62 Cr1 C64 142.35(14) . . ?
C61 Cr1 C63 123.45(13) . . ?
C60 Cr1 C63 97.39(13) . . ?
C62 Cr1 C63 147.36(13) . . ?
C64 Cr1 C63 37.93(13) . . ?
C61 Cr1 O64 102.22(10) . . ?
C60 Cr1 O64 161.51(11) . . ?
C62 Cr1 O64 104.72(12) . . ?
C64 Cr1 O64 37.63(11) . . ?
C63 Cr1 O64 65.94(10) . . ?
C61 Cr1 O63 160.38(11) . . ?
C60 Cr1 O63 99.52(10) . . ?
C62 Cr1 O63 110.91(11) . . ?
C64 Cr1 O63 65.39(10) . . ?
C63 Cr1 O63 36.95(11) . . ?
O64 Cr1 O63 72.32(7) . . ?
C61 Cr1 Mg3 141.45(9) . . ?
C60 Cr1 Mg3 138.26(8) . . ?
C62 Cr1 Mg3 93.31(9) . . ?
C64 Cr1 Mg3 58.80(8) . . ?
C63 Cr1 Mg3 58.70(9) . . ?
O64 Cr1 Mg3 40.25(5) . . ?
O63 Cr1 Mg3 40.22(5) . . ?
O60 Mg1 N1 124.43(9) . . ?
O60 Mg1 N3 100.91(10) . . ?
N1 Mg1 N3 94.08(10) . . ?
O60 Mg1 Mg2 88.64(6) . . ?
N1 Mg1 Mg2 119.73(7) . . ?
N3 Mg1 Mg2 130.90(8) . . ?
O61 Mg2 N31 123.72(9) . . ?
O61 Mg2 N33 102.36(9) . . ?
N31 Mg2 N33 94.57(9) . . ?
O61 Mg2 Mg1 87.83(6) . . ?
N31 Mg2 Mg1 119.98(7) . . ?
N33 Mg2 Mg1 130.14(7) . . ?
O63 Mg3 O64 78.84(8) . . ?
O63 Mg3 N73 117.65(10) . . ?
O64 Mg3 N73 136.63(10) . . ?
O63 Mg3 N71 124.12(9) . . ?
O64 Mg3 N71 107.15(9) . . ?
N73 Mg3 N71 95.85(10) . . ?
O63 Mg3 C63 29.46(9) . . ?
O64 Mg3 C63 56.91(9) . . ?
N73 Mg3 C63 146.98(11) . . ?
N71 Mg3 C63 108.32(10) . . ?
O63 Mg3 C64 57.13(9) . . ?
O64 Mg3 C64 29.63(10) . . ?
N73 Mg3 C64 161.26(10) . . ?
N71 Mg3 C64 101.48(10) . . ?
C63 Mg3 C64 29.72(10) . . ?
O63 Mg3 Cr1 44.74(6) . . ?
O64 Mg3 Cr1 43.33(6) . . ?
N73 Mg3 Cr1 119.97(7) . . ?
N71 Mg3 Cr1 143.85(8) . . ?
C63 Mg3 Cr1 42.48(6) . . ?
C64 Mg3 Cr1 42.37(6) . . ?
C1 N1 C6 118.8(2) . . ?
C1 N1 Mg1 121.1(2) . . ?
C6 N1 Mg1 120.02(15) . . ?
N1 C1 C2 124.3(3) . . ?
N1 C1 C4 120.0(3) . . ?
C2 C1 C4 115.7(2) . . ?
C1 C2 C3 129.6(2) . . ?
N3 C3 C2 124.1(3) . . ?
N3 C3 C5 120.0(3) . . ?
C2 C3 C5 115.9(3) . . ?
C3 N3 C18 119.8(2) . . ?
C3 N3 Mg1 121.5(2) . . ?
C18 N3 Mg1 118.55(17) . . ?
C11 C6 C7 120.7(3) . . ?
C11 C6 N1 119.9(2) . . ?
C7 C6 N1 119.3(3) . . ?
C8 C7 C6 117.9(3) . . ?
C8 C7 C12 120.2(3) . . ?
C6 C7 C12 122.0(3) . . ?
C9 C8 C7 121.9(3) . . ?
C8 C9 C10 119.3(3) . . ?
C9 C10 C11 121.7(3) . . ?
C10 C11 C6 118.5(3) . . ?
C10 C11 C15 119.1(3) . . ?
C6 C11 C15 122.5(3) . . ?
C14 C12 C7 111.6(4) . . ?
C14 C12 C13 110.5(4) . . ?
C7 C12 C13 111.9(3) . . ?
C17 C15 C11 111.7(2) . . ?
C17 C15 C16 108.3(3) . . ?
C11 C15 C16 110.8(3) . . ?
C19 C18 C23 121.1(3) . . ?
C19 C18 N3 120.1(3) . . ?
C23 C18 N3 118.6(3) . . ?
C18 C19 C20 118.6(3) . . ?
C18 C19 C24 121.9(3) . . ?
C20 C19 C24 119.5(3) . . ?
C21 C20 C19 120.9(4) . . ?
C22 C21 C20 120.2(3) . . ?
C21 C22 C23 121.5(3) . . ?
C22 C23 C18 117.7(3) . . ?
C22 C23 C27 119.5(3) . . ?
C18 C23 C27 122.9(3) . . ?
C26 C24 C19 113.7(3) . . ?
C26 C24 C25 109.5(3) . . ?
C19 C24 C25 111.0(3) . . ?
C23 C27 C28 111.8(3) . . ?
C23 C27 C29 111.8(4) . . ?
C28 C27 C29 109.4(3) . . ?
C31 N31 C36 118.1(2) . . ?
C31 N31 Mg2 120.55(17) . . ?
C36 N31 Mg2 121.34(16) . . ?
N31 C31 C32 125.2(2) . . ?
N31 C31 C34 120.7(2) . . ?
C32 C31 C34 114.1(2) . . ?
C33 C32 C31 129.3(3) . . ?
N33 C33 C32 124.3(2) . . ?
N33 C33 C35 120.2(2) . . ?
C32 C33 C35 115.5(3) . . ?
C33 N33 C48 116.4(2) . . ?
C33 N33 Mg2 120.86(17) . . ?
C48 N33 Mg2 122.62(17) . . ?
C41 C36 C37 120.9(3) . . ?
C41 C36 N31 120.6(2) . . ?
C37 C36 N31 118.4(2) . . ?
C38 C37 C36 118.2(3) . . ?
C38 C37 C42 120.1(3) . . ?
C36 C37 C42 121.7(3) . . ?
C39 C38 C37 121.5(3) . . ?
C38 C39 C40 120.0(3) . . ?
C39 C40 C41 121.1(3) . . ?
C40 C41 C36 118.2(3) . . ?
C40 C41 C45 118.9(3) . . ?
C36 C41 C45 122.9(3) . . ?
C44 C42 C43 111.2(4) . . ?
C44 C42 C37 112.7(3) . . ?
C43 C42 C37 113.7(3) . . ?
C41 C45 C46 112.6(3) . . ?
C41 C45 C47 111.9(3) . . ?
C46 C45 C47 108.7(3) . . ?
C53 C48 C49 121.0(2) . . ?
C53 C48 N33 118.4(2) . . ?
C49 C48 N33 120.6(2) . . ?
C50 C49 C48 118.3(3) . . ?
C50 C49 C54 120.4(3) . . ?
C48 C49 C54 121.2(2) . . ?
C51 C50 C49 121.4(3) . . ?
C52 C51 C50 119.5(3) . . ?
C51 C52 C53 121.6(3) . . ?
C52 C53 C48 118.0(3) . . ?
C52 C53 C57 120.1(3) . . ?
C48 C53 C57 121.8(3) . . ?
C49 C54 C56 109.1(3) . . ?
C49 C54 C55 114.3(3) . . ?
C56 C54 C55 110.6(3) . . ?
C53 C57 C59 111.8(3) . . ?
C53 C57 C58 112.5(3) . . ?
C59 C57 C58 111.0(3) . . ?
O60 C60 Cr1 172.9(2) . . ?
C60 O60 Mg1 143.36(19) . . ?
O61 C61 Cr1 173.9(2) . . ?
C61 O61 Mg2 136.6(2) . . ?
O62 C62 Cr1 173.1(3) . . ?
C63 O63 Mg3 104.42(17) . . ?
C63 O63 Cr1 69.29(14) . . ?
Mg3 O63 Cr1 95.05(8) . . ?
O63 C63 C64 115.7(3) . . ?
O63 C63 Cr1 73.77(16) . . ?
C64 C63 Cr1 70.86(18) . . ?
O63 C63 Mg3 46.12(12) . . ?
C64 C63 Mg3 75.25(19) . . ?
Cr1 C63 Mg3 78.82(10) . . ?
C64 O64 Mg3 104.02(18) . . ?
C64 O64 Cr1 70.75(15) . . ?
Mg3 O64 Cr1 96.41(8) . . ?
O64 C64 C63 114.7(3) . . ?
O64 C64 Cr1 71.63(16) . . ?
C63 C64 Cr1 71.21(18) . . ?
O64 C64 Mg3 46.36(13) . . ?
C63 C64 Mg3 75.03(19) . . ?
Cr1 C64 Mg3 78.83(10) . . ?
C71 N71 C76 119.4(2) . . ?
C71 N71 Mg3 121.73(19) . . ?
C76 N71 Mg3 118.73(16) . . ?
N71 C71 C72 124.3(2) . . ?
N71 C71 C74 119.9(3) . . ?
C72 C71 C74 115.8(2) . . ?
C71 C72 C73 130.8(2) . . ?
N73 C73 C72 124.6(3) . . ?
N73 C73 C75 119.3(3) . . ?
C72 C73 C75 116.1(3) . . ?
C73 N73 C88 119.8(2) . . ?
C73 N73 Mg3 121.6(2) . . ?
C88 N73 Mg3 118.61(17) . . ?
C81 C76 C77 120.9(3) . . ?
C81 C76 N71 119.1(3) . . ?
C77 C76 N71 119.9(3) . . ?
C78 C77 C76 118.1(3) . . ?
C78 C77 C82 119.8(3) . . ?
C76 C77 C82 122.1(3) . . ?
C79 C78 C77 121.8(3) . . ?
C78 C79 C80 119.5(3) . . ?
C79 C80 C81 122.0(3) . . ?
C80 C81 C76 117.7(3) . . ?
C80 C81 C85 120.9(3) . . ?
C76 C81 C85 121.4(3) . . ?
C77 C82 C84 112.7(3) . . ?
C77 C82 C83 110.1(3) . . ?
C84 C82 C83 109.8(3) . . ?
C87 C85 C81 113.2(3) . . ?
C87 C85 C86 109.7(3) . . ?
C81 C85 C86 111.6(3) . . ?
C89 C88 C93 120.9(3) . . ?
C89 C88 N73 120.5(2) . . ?
C93 C88 N73 118.5(3) . . ?
C90 C89 C88 118.1(3) . . ?
C90 C89 C94 119.0(3) . . ?
C88 C89 C94 122.9(3) . . ?
C91 C90 C89 121.6(3) . . ?
C92 C91 C90 119.6(3) . . ?
C91 C92 C93 122.0(3) . . ?
C92 C93 C88 117.8(3) . . ?
C92 C93 C97 120.6(3) . . ?
C88 C93 C97 121.5(3) . . ?
C89 C94 C95 110.8(3) . . ?
C89 C94 C96 112.5(3) . . ?
C95 C94 C96 109.9(3) . . ?
C93 C97 C98 110.4(4) . . ?
C93 C97 C99 111.6(3) . . ?
C98 C97 C99 110.8(4) . . ?
C103 C102 C101 106.6(13) . . ?
C102 C103 C104 111.5(14) . . ?
C103 C104 C105 108.5(13) . . ?
C106 C105 C104 114.4(14) . . ?
C113 C112 C111 113.4(14) . . ?
C114 C113 C112 113.2(14) . . ?
C113 C114 C115 114.7(14) . . ?
C114 C115 C116 105.9(14) . . ?
C121 C122 C123 103.8(13) . . ?
C124 C123 C122 107.8(12) . . ?
C125 C124 C123 110.5(13) . . ?
C124 C125 C126 110.7(14) . . ?
C133 C132 C131 114.6(11) . . ?
C134 C133 C132 110.1(11) . . ?
C135 C134 C133 114.9(12) . . ?
C136 C135 C134 119.2(14) . . ?
C141 C142 C143 116.6(12) . . ?
C142 C143 C144 104.6(11) . . ?
C145 C144 C143 109.4(12) . . ?
C144 C145 C146 113.1(13) . . ?
C151 C152 C153 113.8(16) . . ?
C152 C153 C154 110.5(15) . . ?
C155 C154 C153 109.8(15) . . ?
C156 C155 C154 112.3(16) . . ?

loop_
_geom_bond_atom_site_label_1
_geom_bond_atom_site_label_2
_geom_bond_distance
_geom_bond_site_symmetry_2
_geom_bond_publ_flag
Cr1 C61 1.758(3) . ?
Cr1 C60 1.766(3) . ?
Cr1 C62 1.884(3) . ?
Cr1 C64 2.104(3) . ?
Cr1 C63 2.109(3) . ?
Cr1 O64 2.1154(19) . ?
Cr1 O63 2.1645(19) . ?
Cr1 Mg3 3.0633(9) . ?
Mg1 O60 1.984(2) . ?
Mg1 N1 2.034(2) . ?
Mg1 N3 2.034(2) . ?
Mg1 Mg2 3.5844(11) . ?
Mg2 O61 1.993(2) . ?
Mg2 N31 2.037(2) . ?
Mg2 N33 2.041(2) . ?
Mg3 O63 1.986(2) . ?
Mg3 O64 1.992(2) . ?
Mg3 N73 2.022(2) . ?
Mg3 N71 2.039(2) . ?
Mg3 C63 2.668(3) . ?
Mg3 C64 2.671(3) . ?
N1 C1 1.334(3) . ?
N1 C6 1.440(3) . ?
C1 C2 1.404(4) . ?
C1 C4 1.506(4) . ?
C2 C3 1.404(4) . ?
C3 N3 1.320(4) . ?
C3 C5 1.524(4) . ?
N3 C18 1.441(4) . ?
C6 C11 1.399(4) . ?
C6 C7 1.409(4) . ?
C7 C8 1.399(5) . ?
C7 C12 1.512(5) . ?
C8 C9 1.368(5) . ?
C9 C10 1.378(5) . ?
C10 C11 1.391(4) . ?
C11 C15 1.523(4) . ?
C12 C14 1.509(6) . ?
C12 C13 1.519(6) . ?
C15 C17 1.510(5) . ?
C15 C16 1.530(5) . ?
C18 C19 1.391(5) . ?
C18 C23 1.418(4) . ?
C19 C20 1.404(5) . ?
C19 C24 1.516(5) . ?
C20 C21 1.378(5) . ?
C21 C22 1.369(5) . ?
C22 C23 1.403(5) . ?
C23 C27 1.515(5) . ?
C24 C26 1.511(5) . ?
C24 C25 1.517(5) . ?
C27 C28 1.529(5) . ?
C27 C29 1.536(6) . ?
N31 C31 1.324(3) . ?
N31 C36 1.444(3) . ?
C31 C32 1.410(4) . ?
C31 C34 1.514(4) . ?
C32 C33 1.406(4) . ?
C33 N33 1.327(3) . ?
C33 C35 1.517(4) . ?
N33 C48 1.448(3) . ?
C36 C41 1.402(4) . ?
C36 C37 1.407(4) . ?
C37 C38 1.393(5) . ?
C37 C42 1.525(5) . ?
C38 C39 1.373(5) . ?
C39 C40 1.378(5) . ?
C40 C41 1.402(4) . ?
C41 C45 1.513(4) . ?
C42 C44 1.489(6) . ?
C42 C43 1.505(5) . ?
C45 C46 1.524(5) . ?
C45 C47 1.546(6) . ?
C48 C53 1.397(4) . ?
C48 C49 1.399(4) . ?
C49 C50 1.393(4) . ?
C49 C54 1.515(4) . ?
C50 C51 1.375(5) . ?
C51 C52 1.372(5) . ?
C52 C53 1.396(4) . ?
C53 C57 1.515(5) . ?
C54 C56 1.522(5) . ?
C54 C55 1.530(4) . ?
C57 C59 1.526(5) . ?
C57 C58 1.538(6) . ?
C60 O60 1.197(3) . ?
C61 O61 1.211(3) . ?
C62 O62 1.149(4) . ?
O63 C63 1.355(4) . ?
C63 C64 1.369(5) . ?
O64 C64 1.361(4) . ?
N71 C71 1.327(3) . ?
N71 C76 1.440(4) . ?
C71 C72 1.400(4) . ?
C71 C74 1.515(4) . ?
C72 C73 1.406(4) . ?
C73 N73 1.330(4) . ?
C73 C75 1.513(4) . ?
N73 C88 1.443(4) . ?
C76 C81 1.404(4) . ?
C76 C77 1.408(4) . ?
C77 C78 1.398(5) . ?
C77 C82 1.523(5) . ?
C78 C79 1.361(6) . ?
C79 C80 1.380(6) . ?
C80 C81 1.394(5) . ?
C81 C85 1.522(5) . ?
C82 C84 1.530(5) . ?
C82 C83 1.539(5) . ?
C85 C87 1.520(5) . ?
C85 C86 1.528(5) . ?
C88 C89 1.405(4) . ?
C88 C93 1.412(4) . ?
C89 C90 1.394(4) . ?
C89 C94 1.516(4) . ?
C90 C91 1.377(5) . ?
C91 C92 1.371(5) . ?
C92 C93 1.391(5) . ?
C93 C97 1.516(5) . ?
C94 C95 1.530(5) . ?
C94 C96 1.530(5) . ?
C97 C98 1.528(6) . ?
C97 C99 1.532(5) . ?
C101 C102 1.507(10) . ?
C102 C103 1.496(10) . ?
C103 C104 1.501(10) . ?
C104 C105 1.505(10) . ?
C105 C106 1.492(10) . ?
C111 C112 1.492(10) . ?
C112 C113 1.489(10) . ?
C113 C114 1.484(10) . ?
C114 C115 1.501(10) . ?
C115 C116 1.518(10) . ?
C121 C122 1.503(10) . ?
C122 C123 1.522(10) . ?
C123 C124 1.508(10) . ?
C124 C125 1.496(10) . ?
C125 C126 1.509(10) . ?
C131 C132 1.522(9) . ?
C132 C133 1.513(9) . ?
C133 C134 1.512(9) . ?
C134 C135 1.506(9) . ?
C135 C136 1.468(10) . ?
C141 C142 1.487(9) . ?
C142 C143 1.508(10) . ?
C143 C144 1.540(10) . ?
C144 C145 1.482(10) . ?
C145 C146 1.503(10) . ?
C151 C152 1.487(10) . ?
C152 C153 1.502(10) . ?
C153 C154 1.510(10) . ?
C154 C155 1.502(10) . ?
C155 C156 1.496(10) . ?
